data_7714817
loop_
_publ_author_name
'Biswas, Mitrali'
'Dey, Sanchaita'
'Dhara, Suman'
'Panda, Sanjib'
'Lahiri, Goutam Kumar'

_publ_section_title
;
 Metal-ligand synergy driven functionalisation of alkylene linked
 bis(aldimine) on a diruthenium(II) platform. Cyclisation <i>versus</i>
 oxygenation.
;
_journal_issue 5
_journal_name_full 'Dalton transactions (Cambridge, England : 2003)'
_journal_page_first 2167
_journal_page_last 2180
_journal_paper_doi 10.1039/d3dt03730d
_journal_volume 53
_journal_year 2024
_chemical_formula_moiety 'C35 H42 N4 O10 Ru2'
_chemical_formula_sum 'C35 H42 N4 O10 Ru2'
_chemical_formula_weight 880.86
_space_group_crystal_system triclinic
_space_group_IT_number 2
_space_group_name_Hall '-P 1'
_space_group_name_H-M_alt 'P -1'
_atom_sites_solution_hydrogens geom
_atom_sites_solution_primary iterative
_audit_creation_date 2023-05-30
_audit_creation_method
;
Olex2 1.3-ac4
(compiled 2019.04.23 svn.r3594 for Rigaku Oxford Diffraction, GUI svn.r5739)
;
_audit_update_record
;
2023-10-17 deposited with the CCDC.	2023-12-21 downloaded from the CCDC.
;
_cell_angle_alpha 67.924(3)
_cell_angle_beta 72.987(4)
_cell_angle_gamma 77.492(4)
_cell_formula_units_Z 2
_cell_length_a 10.986(2)
_cell_length_b 13.108(3)
_cell_length_c 15.434(3)
_cell_measurement_reflns_used 6589
_cell_measurement_temperature 105.0
_cell_measurement_theta_max 24.87
_cell_measurement_theta_min 2.24
_cell_volume 1955.2(7)
_computing_cell_refinement 'SAINT V8.40A (?, 2016)'
_computing_data_reduction 'SAINT V8.40A (?, 2016)'
_computing_molecular_graphics 'Olex2 (Dolomanov et al., 2009)'
_computing_publication_material 'Olex2 (Dolomanov et al., 2009)'
_computing_structure_refinement 'ShelXL (Sheldrick, 2015)'
_computing_structure_solution 'olex2.solve (Bourhis et al., 2015)'
_diffrn_ambient_temperature 105.0
_diffrn_measured_fraction_theta_full 0.995
_diffrn_measured_fraction_theta_max 0.995
_diffrn_measurement_device_type 'Bruker APEX-II CCD'
_diffrn_measurement_method '\f and \w scans'
_diffrn_radiation_type MoK\a
_diffrn_radiation_wavelength 0.71073
_diffrn_reflns_av_R_equivalents 0.1368
_diffrn_reflns_av_unetI/netI 0.0940
_diffrn_reflns_Laue_measured_fraction_full 0.995
_diffrn_reflns_Laue_measured_fraction_max 0.995
_diffrn_reflns_limit_h_max 13
_diffrn_reflns_limit_h_min -13
_diffrn_reflns_limit_k_max 15
_diffrn_reflns_limit_k_min -15
_diffrn_reflns_limit_l_max 18
_diffrn_reflns_limit_l_min -18
_diffrn_reflns_number 40197
_diffrn_reflns_point_group_measured_fraction_full 0.995
_diffrn_reflns_point_group_measured_fraction_max 0.995
_diffrn_reflns_theta_full 25.178
_diffrn_reflns_theta_max 25.178
_diffrn_reflns_theta_min 1.953
_diffrn_standards_number 0
_exptl_absorpt_coefficient_mu 0.830
_exptl_absorpt_correction_T_max 0.7452
_exptl_absorpt_correction_T_min 0.5425
_exptl_absorpt_correction_type multi-scan
_exptl_absorpt_process_details
'SADABS-2016/2 (Bruker,2016/2) was used for absorption correction. wR2(int) was 0.1071 before and 0.0753 after correction. The Ratio of minimum to maximum transmission is 0.7280. The \l/2 correction factor is Not present.'
_exptl_crystal_colour red
_exptl_crystal_colour_primary red
_exptl_crystal_density_diffrn 1.496
_exptl_crystal_description block
_exptl_crystal_F_000 896
_exptl_crystal_size_max 0.24
_exptl_crystal_size_mid 0.15
_exptl_crystal_size_min 0.124
_refine_diff_density_max 1.564
_refine_diff_density_min -1.163
_refine_diff_density_rms 0.152
_refine_ls_extinction_method none
_refine_ls_goodness_of_fit_ref 1.088
_refine_ls_hydrogen_treatment constr
_refine_ls_matrix_type full
_refine_ls_number_parameters 468
_refine_ls_number_reflns 7005
_refine_ls_number_restraints 0
_refine_ls_restrained_S_all 1.088
_refine_ls_R_factor_all 0.1227
_refine_ls_R_factor_gt 0.0815
_refine_ls_shift/su_max 0.000
_refine_ls_shift/su_mean 0.000
_refine_ls_structure_factor_coef Fsqd
_refine_ls_weighting_details 'w=1/[\s^2^(Fo^2^)+(0.0406P)^2^+20.5187P] where P=(Fo^2^+2Fc^2^)/3'
_refine_ls_weighting_scheme calc
_refine_ls_wR_factor_gt 0.1527
_refine_ls_wR_factor_ref 0.1689
_reflns_Friedel_coverage 0.000
_reflns_number_gt 4955
_reflns_number_total 7005
_reflns_threshold_expression 'I > 2\s(I)'
_cod_data_source_file d3dt03730d2.cif
_cod_data_source_block 3a
_cod_depositor_comments 'Adding full bibliography for 7714816--7714822.cif.'
_cod_original_cell_volume 1955.3(7)
_cod_database_code 7714817
_shelx_shelxl_version_number 2018/3
_shelx_space_group_comment
;
The symmetry employed for this shelxl refinement is uniquely defined
by the following loop, which should always be used as a source of
symmetry information in preference to the above space-group names.
They are only intended as comments.
;
_shelx_estimated_absorpt_t_max 0.904
_shelx_estimated_absorpt_t_min 0.826
_olex2_refinement_description
;
1. Fixed Uiso
 At 1.2 times of:
  All C(H) groups, All C(H,H) groups
 At 1.5 times of:
  All C(H,H,H) groups
2.a Secondary CH2 refined with riding coordinates:
 C7(H7A,H7B), C8(H8A,H8B), C9(H9A,H9B)
2.b Aromatic/amide H refined with riding coordinates:
 C4(H4), C3(H3), C2(H2), C1(H1), C15(H15), C14(H14), C13(H13), C12(H12),
 C28(H28), C33(H33), C23(H23), C18(H18)
2.c Idealised Me refined as rotating group:
 C26(H26A,H26B,H26C), C30(H30A,H30B,H30C), C31(H31A,H31B,H31C), C35(H35A,H35B,
 H35C), C21(H21A,H21B,H21C), C25(H25A,H25B,H25C), C16(H16A,H16B,H16C), C20(H20A,
 H20B,H20C)
;
_smtbx_masks_void_probe_radius 1.2
_smtbx_masks_void_truncation_radius 1.2
_olex2_submission_special_instructions 'No special instructions were received'

loop_
_space_group_symop_operation_xyz
'x, y, z'
'-x, -y, -z'

loop_
_atom_site_label
_atom_site_type_symbol
_atom_site_fract_x
_atom_site_fract_y
_atom_site_fract_z
_atom_site_U_iso_or_equiv
_atom_site_adp_type
_atom_site_occupancy
_atom_site_site_symmetry_order
_atom_site_calc_flag
_atom_site_refinement_flags_posn
_atom_site_refinement_flags_adp
_atom_site_refinement_flags_occupancy
_atom_site_disorder_assembly
_atom_site_disorder_group
Ru1 Ru 0.58801(7) 0.09297(6) 0.22302(5) 0.0234(2) Uani 1 1 d . . . . .
Ru2 Ru 0.68449(7) 0.57034(6) 0.21858(5) 0.0242(2) Uani 1 1 d . . . . .
O9 O 0.2283(6) 0.2530(5) 0.2942(4) 0.0288(15) Uani 1 1 d . . . . .
O10 O 0.3018(6) 0.5508(5) 0.3447(5) 0.0303(15) Uani 1 1 d . . . . .
O5 O 0.8639(6) 0.5962(5) 0.2102(4) 0.0306(15) Uani 1 1 d . . . . .
O6 O 0.7210(6) 0.4088(5) 0.2959(4) 0.0311(15) Uani 1 1 d . . . . .
O8 O 0.7574(6) 0.5254(5) 0.0981(4) 0.0268(14) Uani 1 1 d . . . . .
O7 O 0.6536(5) 0.7312(5) 0.1437(4) 0.0242(14) Uani 1 1 d . . . . .
O3 O 0.6023(6) 0.0302(5) 0.3611(4) 0.0319(15) Uani 1 1 d . . . . .
O4 O 0.7227(6) -0.0294(5) 0.1924(4) 0.0303(15) Uani 1 1 d . . . . .
O2 O 0.5823(6) 0.1469(5) 0.0834(4) 0.0274(14) Uani 1 1 d . . . . .
O1 O 0.7378(6) 0.1771(5) 0.1968(4) 0.0305(15) Uani 1 1 d . . . . .
N1 N 0.4314(7) 0.0159(6) 0.2540(5) 0.0240(17) Uani 1 1 d . . . . .
N2 N 0.4490(7) 0.2085(6) 0.2568(5) 0.0264(17) Uani 1 1 d . . . . .
N3 N 0.5018(7) 0.5457(6) 0.2386(5) 0.0256(17) Uani 1 1 d . . . . .
N4 N 0.6042(7) 0.6126(6) 0.3379(5) 0.0290(18) Uani 1 1 d . . . . .
C5 C 0.3164(9) 0.0780(7) 0.2747(6) 0.0229(19) Uani 1 1 d . . . . .
C4 C 0.2009(9) 0.0395(8) 0.2961(7) 0.029(2) Uani 1 1 d . . . . .
H4 H 0.122582 0.085650 0.307352 0.035 Uiso 1 1 calc R . . . .
C3 C 0.2009(9) -0.0688(8) 0.3011(6) 0.031(2) Uani 1 1 d . . . . .
H3 H 0.122519 -0.099426 0.319848 0.037 Uiso 1 1 calc R . . . .
C2 C 0.3152(9) -0.1305(8) 0.2786(6) 0.027(2) Uani 1 1 d . . . . .
H2 H 0.316514 -0.203350 0.278930 0.032 Uiso 1 1 calc R . . . .
C1 C 0.4283(9) -0.0871(7) 0.2555(6) 0.025(2) Uani 1 1 d . . . . .
H1 H 0.506889 -0.131047 0.240019 0.030 Uiso 1 1 calc R . . . .
C6 C 0.3281(8) 0.1915(7) 0.2738(6) 0.0205(19) Uani 1 1 d . . . . .
C7 C 0.4732(9) 0.3135(8) 0.2644(6) 0.029(2) Uani 1 1 d . . . . .
H7A H 0.546753 0.297261 0.294272 0.035 Uiso 1 1 calc R . . . .
H7B H 0.396944 0.341454 0.306092 0.035 Uiso 1 1 calc R . . . .
C8 C 0.5017(10) 0.4013(7) 0.1660(7) 0.032(2) Uani 1 1 d . . . . .
H8A H 0.459296 0.388667 0.123094 0.038 Uiso 1 1 calc R . . . .
H8B H 0.595296 0.395085 0.138141 0.038 Uiso 1 1 calc R . . . .
C9 C 0.4547(9) 0.5176(7) 0.1717(7) 0.030(2) Uani 1 1 d . . . . .
H9A H 0.480264 0.572012 0.106583 0.037 Uiso 1 1 calc R . . . .
H9B H 0.359859 0.526018 0.190508 0.037 Uiso 1 1 calc R . . . .
C15 C 0.6628(9) 0.6545(8) 0.3792(7) 0.031(2) Uani 1 1 d . . . . .
H15 H 0.750703 0.664619 0.352432 0.037 Uiso 1 1 calc R . . . .
C14 C 0.5992(9) 0.6838(8) 0.4602(7) 0.032(2) Uani 1 1 d . . . . .
H14 H 0.643453 0.711975 0.489244 0.039 Uiso 1 1 calc R . . . .
C13 C 0.4716(9) 0.6713(8) 0.4976(6) 0.031(2) Uani 1 1 d . . . . .
H13 H 0.425865 0.691198 0.552596 0.037 Uiso 1 1 calc R . . . .
C12 C 0.4106(9) 0.6294(7) 0.4542(7) 0.031(2) Uani 1 1 d . . . . .
H12 H 0.322420 0.619722 0.479451 0.037 Uiso 1 1 calc R . . . .
C11 C 0.4783(9) 0.6016(7) 0.3739(7) 0.028(2) Uani 1 1 d . . . . .
C10 C 0.4198(9) 0.5617(7) 0.3171(7) 0.026(2) Uani 1 1 d . . . . .
C27 C 0.9509(8) 0.5236(9) 0.2448(7) 0.031(2) Uani 1 1 d . . . . .
C26 C 1.0704(9) 0.5655(8) 0.2373(7) 0.037(2) Uani 1 1 d . . . . .
H26A H 1.095627 0.620221 0.173276 0.056 Uiso 1 1 calc GR . . . .
H26B H 1.139028 0.503531 0.247277 0.056 Uiso 1 1 calc GR . . . .
H26C H 1.055205 0.600250 0.286270 0.056 Uiso 1 1 calc GR . . . .
C28 C 0.9394(9) 0.4100(8) 0.2899(6) 0.030(2) Uani 1 1 d . . . . .
H28 H 1.014032 0.362176 0.305445 0.037 Uiso 1 1 calc R . . . .
C29 C 0.8299(10) 0.3620(8) 0.3134(6) 0.030(2) Uani 1 1 d . . . . .
C30 C 0.8312(10) 0.2369(8) 0.3682(7) 0.040(3) Uani 1 1 d . . . . .
H30A H 0.789918 0.224552 0.436222 0.060 Uiso 1 1 calc GR . . . .
H30B H 0.920003 0.201359 0.362065 0.060 Uiso 1 1 calc GR . . . .
H30C H 0.784489 0.205027 0.341174 0.060 Uiso 1 1 calc GR . . . .
C34 C 0.7709(8) 0.5946(8) 0.0126(7) 0.031(2) Uani 1 1 d . . . . .
C33 C 0.7378(9) 0.7096(8) -0.0112(7) 0.032(2) Uani 1 1 d . . . . .
H33 H 0.751737 0.750795 -0.078022 0.038 Uiso 1 1 calc R . . . .
C32 C 0.6870(8) 0.7714(7) 0.0504(7) 0.028(2) Uani 1 1 d . . . . .
C31 C 0.6643(11) 0.8950(8) 0.0094(7) 0.040(3) Uani 1 1 d . . . . .
H31A H 0.573185 0.918159 0.009673 0.060 Uiso 1 1 calc GR . . . .
H31B H 0.715647 0.919998 -0.056808 0.060 Uiso 1 1 calc GR . . . .
H31C H 0.689043 0.927735 0.048307 0.060 Uiso 1 1 calc GR . . . .
C35 C 0.8251(10) 0.5455(8) -0.0661(8) 0.041(3) Uani 1 1 d . . . . .
H35A H 0.914183 0.513287 -0.065141 0.062 Uiso 1 1 calc GR . . . .
H35B H 0.822356 0.603560 -0.128358 0.062 Uiso 1 1 calc GR . . . .
H35C H 0.774371 0.487493 -0.056380 0.062 Uiso 1 1 calc GR . . . .
C22 C 0.7028(9) -0.0306(8) 0.3883(7) 0.034(2) Uani 1 1 d . . . . .
C21 C 0.7023(10) -0.0505(9) 0.4891(7) 0.044(3) Uani 1 1 d . . . . .
H21A H 0.713158 0.018434 0.495540 0.066 Uiso 1 1 calc GR . . . .
H21B H 0.772857 -0.107525 0.507765 0.066 Uiso 1 1 calc GR . . . .
H21C H 0.620590 -0.075538 0.531036 0.066 Uiso 1 1 calc GR . . . .
C23 C 0.8015(10) -0.0814(8) 0.3331(7) 0.036(2) Uani 1 1 d . . . . .
H23 H 0.871612 -0.121202 0.361077 0.043 Uiso 1 1 calc R . . . .
C24 C 0.8095(10) -0.0806(8) 0.2398(7) 0.036(2) Uani 1 1 d . . . . .
C25 C 0.9195(9) -0.1443(9) 0.1903(8) 0.045(3) Uani 1 1 d . . . . .
H25A H 0.887852 -0.201477 0.179074 0.068 Uiso 1 1 calc GR . . . .
H25B H 0.981266 -0.179371 0.230918 0.068 Uiso 1 1 calc GR . . . .
H25C H 0.961586 -0.093613 0.128687 0.068 Uiso 1 1 calc GR . . . .
C19 C 0.6779(10) 0.1854(8) 0.0182(6) 0.032(2) Uani 1 1 d . . . . .
C18 C 0.7859(10) 0.2172(8) 0.0277(7) 0.034(2) Uani 1 1 d . . . . .
H18 H 0.849497 0.243687 -0.029497 0.040 Uiso 1 1 calc R . . . .
C17 C 0.8095(9) 0.2135(8) 0.1158(7) 0.030(2) Uani 1 1 d . . . . .
C16 C 0.9255(10) 0.2600(9) 0.1104(8) 0.042(3) Uani 1 1 d . . . . .
H16A H 0.899249 0.331303 0.121518 0.063 Uiso 1 1 calc GR . . . .
H16B H 0.983312 0.270872 0.046683 0.063 Uiso 1 1 calc GR . . . .
H16C H 0.969861 0.208264 0.159642 0.063 Uiso 1 1 calc GR . . . .
C20 C 0.6707(10) 0.2012(8) -0.0830(6) 0.031(2) Uani 1 1 d . . . . .
H20A H 0.697292 0.130258 -0.094678 0.047 Uiso 1 1 calc GR . . . .
H20B H 0.727771 0.255409 -0.129693 0.047 Uiso 1 1 calc GR . . . .
H20C H 0.582455 0.228226 -0.089935 0.047 Uiso 1 1 calc GR . . . .

loop_
_atom_site_aniso_label
_atom_site_aniso_U_11
_atom_site_aniso_U_22
_atom_site_aniso_U_33
_atom_site_aniso_U_23
_atom_site_aniso_U_13
_atom_site_aniso_U_12
Ru1 0.0297(5) 0.0187(4) 0.0201(4) -0.0063(3) -0.0039(3) -0.0022(3)
Ru2 0.0229(4) 0.0186(4) 0.0279(4) -0.0046(3) -0.0062(3) -0.0016(3)
O9 0.026(4) 0.030(4) 0.034(4) -0.015(3) -0.010(3) 0.003(3)
O10 0.022(4) 0.032(4) 0.040(4) -0.014(3) -0.009(3) -0.003(3)
O5 0.026(4) 0.028(4) 0.027(4) -0.004(3) -0.004(3) 0.004(3)
O6 0.029(4) 0.024(3) 0.032(4) -0.003(3) -0.007(3) -0.001(3)
O8 0.022(3) 0.026(3) 0.033(4) -0.014(3) -0.002(3) -0.001(3)
O7 0.023(3) 0.021(3) 0.029(4) -0.011(3) -0.005(3) -0.001(3)
O3 0.042(4) 0.025(4) 0.025(4) -0.010(3) -0.003(3) 0.000(3)
O4 0.035(4) 0.027(4) 0.027(4) -0.006(3) -0.009(3) -0.002(3)
O2 0.031(4) 0.021(3) 0.032(4) -0.011(3) -0.008(3) -0.003(3)
O1 0.034(4) 0.027(4) 0.022(3) -0.008(3) 0.004(3) 0.000(3)
N1 0.042(5) 0.017(4) 0.014(4) -0.005(3) -0.011(3) 0.003(3)
N2 0.036(5) 0.016(4) 0.027(4) -0.007(3) -0.007(4) -0.003(3)
N3 0.035(5) 0.009(4) 0.028(4) -0.006(3) -0.004(4) 0.000(3)
N4 0.032(5) 0.028(4) 0.027(4) 0.001(3) -0.017(4) -0.008(3)
C5 0.029(5) 0.024(5) 0.016(4) -0.007(4) -0.012(4) 0.003(4)
C4 0.023(5) 0.033(5) 0.036(6) -0.021(5) -0.008(4) 0.003(4)
C3 0.027(5) 0.042(6) 0.025(5) -0.013(4) -0.001(4) -0.010(4)
C2 0.037(6) 0.027(5) 0.020(5) -0.011(4) -0.006(4) -0.005(4)
C1 0.039(6) 0.022(5) 0.012(4) -0.003(4) -0.006(4) -0.005(4)
C6 0.028(5) 0.015(4) 0.013(4) 0.002(3) -0.006(4) -0.001(4)
C7 0.019(5) 0.043(6) 0.029(5) -0.018(5) -0.005(4) -0.003(4)
C8 0.041(6) 0.026(5) 0.031(5) -0.016(4) -0.006(4) -0.002(4)
C9 0.038(6) 0.023(5) 0.040(6) -0.017(4) -0.016(5) -0.001(4)
C15 0.018(5) 0.032(5) 0.033(5) 0.001(4) -0.010(4) -0.001(4)
C14 0.041(6) 0.035(6) 0.024(5) -0.006(4) -0.009(4) -0.015(5)
C13 0.041(6) 0.032(5) 0.020(5) -0.008(4) -0.007(4) -0.007(4)
C12 0.032(6) 0.027(5) 0.030(5) -0.002(4) -0.012(4) -0.004(4)
C11 0.033(6) 0.021(5) 0.030(5) -0.005(4) -0.012(4) 0.000(4)
C10 0.033(6) 0.013(4) 0.032(5) -0.006(4) -0.018(4) 0.005(4)
C27 0.016(5) 0.051(6) 0.030(5) -0.024(5) -0.002(4) -0.001(4)
C26 0.038(6) 0.041(6) 0.034(6) -0.020(5) -0.005(5) -0.001(5)
C28 0.032(6) 0.030(5) 0.023(5) -0.002(4) -0.013(4) 0.004(4)
C29 0.043(6) 0.028(5) 0.019(5) -0.012(4) -0.003(4) 0.001(5)
C30 0.040(6) 0.026(5) 0.042(6) -0.003(5) -0.012(5) 0.005(5)
C34 0.019(5) 0.036(6) 0.037(6) -0.012(5) -0.001(4) -0.010(4)
C33 0.035(6) 0.028(5) 0.032(6) -0.010(4) -0.005(4) -0.006(4)
C32 0.021(5) 0.027(5) 0.033(6) -0.007(4) -0.011(4) 0.001(4)
C31 0.058(7) 0.027(5) 0.029(6) -0.002(4) -0.011(5) -0.005(5)
C35 0.047(7) 0.036(6) 0.046(7) -0.024(5) -0.014(5) 0.008(5)
C22 0.032(6) 0.043(6) 0.029(5) -0.012(5) -0.012(5) -0.007(5)
C21 0.045(7) 0.051(7) 0.028(6) -0.003(5) -0.011(5) -0.003(5)
C23 0.042(6) 0.033(6) 0.030(6) -0.007(5) -0.012(5) 0.000(5)
C24 0.041(6) 0.038(6) 0.029(6) -0.018(5) 0.000(5) -0.003(5)
C25 0.028(6) 0.048(7) 0.057(7) -0.025(6) -0.005(5) 0.007(5)
C19 0.039(6) 0.028(5) 0.021(5) -0.001(4) -0.006(4) -0.004(5)
C18 0.039(6) 0.034(6) 0.026(5) -0.014(4) 0.002(4) -0.006(5)
C17 0.028(5) 0.031(5) 0.033(6) -0.017(4) -0.005(4) -0.002(4)
C16 0.037(6) 0.044(7) 0.050(7) -0.021(5) -0.006(5) -0.012(5)
C20 0.046(6) 0.026(5) 0.023(5) -0.008(4) -0.008(4) -0.009(4)

loop_
_atom_type_symbol
_atom_type_description
_atom_type_scat_dispersion_real
_atom_type_scat_dispersion_imag
_atom_type_scat_source
C C 0.0033 0.0016 'International Tables Vol C Tables 4.2.6.8 and 6.1.1.4'
H H 0.0000 0.0000 'International Tables Vol C Tables 4.2.6.8 and 6.1.1.4'
N N 0.0061 0.0033 'International Tables Vol C Tables 4.2.6.8 and 6.1.1.4'
O O 0.0106 0.0060 'International Tables Vol C Tables 4.2.6.8 and 6.1.1.4'
Ru Ru -1.2594 0.8363 'International Tables Vol C Tables 4.2.6.8 and 6.1.1.4'

loop_
_geom_angle_atom_site_label_1
_geom_angle_atom_site_label_2
_geom_angle_atom_site_label_3
_geom_angle
_geom_angle_site_symmetry_1
_geom_angle_site_symmetry_3
_geom_angle_publ_flag
O3 Ru1 O4 90.2(2) . . ?
O3 Ru1 O2 176.1(2) . . ?
O3 Ru1 O1 86.5(3) . . ?
O3 Ru1 N1 92.2(3) . . ?
O4 Ru1 O1 86.0(2) . . ?
O2 Ru1 O4 85.9(2) . . ?
O2 Ru1 O1 93.4(2) . . ?
O2 Ru1 N1 88.1(3) . . ?
N1 Ru1 O4 97.6(3) . . ?
N1 Ru1 O1 176.2(3) . . ?
N2 Ru1 O3 89.0(3) . . ?
N2 Ru1 O4 177.3(3) . . ?
N2 Ru1 O2 94.9(3) . . ?
N2 Ru1 O1 96.5(3) . . ?
N2 Ru1 N1 79.9(3) . . ?
O5 Ru2 O8 88.4(2) . . ?
O6 Ru2 O5 90.4(2) . . ?
O6 Ru2 O8 87.1(3) . . ?
O6 Ru2 N4 92.6(3) . . ?
O7 Ru2 O5 87.6(2) . . ?
O7 Ru2 O6 177.9(3) . . ?
O7 Ru2 O8 93.6(2) . . ?
O7 Ru2 N3 93.1(3) . . ?
O7 Ru2 N4 86.7(3) . . ?
N3 Ru2 O5 175.0(3) . . ?
N3 Ru2 O6 88.8(3) . . ?
N3 Ru2 O8 96.5(3) . . ?
N3 Ru2 N4 80.7(3) . . ?
N4 Ru2 O5 94.4(3) . . ?
N4 Ru2 O8 177.2(3) . . ?
C27 O5 Ru2 126.5(6) . . ?
C29 O6 Ru2 124.5(6) . . ?
C34 O8 Ru2 123.5(6) . . ?
C32 O7 Ru2 123.4(5) . . ?
C22 O3 Ru1 123.5(6) . . ?
C24 O4 Ru1 123.9(6) . . ?
C19 O2 Ru1 120.5(6) . . ?
C17 O1 Ru1 123.6(6) . . ?
C5 N1 Ru1 114.8(6) . . ?
C1 N1 Ru1 127.8(6) . . ?
C1 N1 C5 117.4(8) . . ?
C6 N2 Ru1 118.0(6) . . ?
C6 N2 C7 117.9(7) . . ?
C7 N2 Ru1 124.0(6) . . ?
C9 N3 Ru2 124.5(6) . . ?
C10 N3 Ru2 115.6(6) . . ?
C10 N3 C9 119.8(8) . . ?
C15 N4 Ru2 125.9(6) . . ?
C15 N4 C11 119.0(8) . . ?
C11 N4 Ru2 115.0(6) . . ?
N1 C5 C4 122.6(8) . . ?
N1 C5 C6 114.2(8) . . ?
C4 C5 C6 123.2(8) . . ?
C5 C4 H4 120.7 . . ?
C5 C4 C3 118.6(8) . . ?
C3 C4 H4 120.7 . . ?
C4 C3 H3 120.5 . . ?
C2 C3 C4 119.1(9) . . ?
C2 C3 H3 120.5 . . ?
C3 C2 H2 120.0 . . ?
C3 C2 C1 120.0(9) . . ?
C1 C2 H2 120.0 . . ?
N1 C1 C2 122.2(9) . . ?
N1 C1 H1 118.9 . . ?
C2 C1 H1 118.9 . . ?
O9 C6 N2 128.3(8) . . ?
O9 C6 C5 118.8(8) . . ?
N2 C6 C5 112.7(7) . . ?
N2 C7 H7A 109.5 . . ?
N2 C7 H7B 109.5 . . ?
N2 C7 C8 110.7(7) . . ?
H7A C7 H7B 108.1 . . ?
C8 C7 H7A 109.5 . . ?
C8 C7 H7B 109.5 . . ?
C7 C8 H8A 109.4 . . ?
C7 C8 H8B 109.4 . . ?
C7 C8 C9 111.3(8) . . ?
H8A C8 H8B 108.0 . . ?
C9 C8 H8A 109.4 . . ?
C9 C8 H8B 109.4 . . ?
N3 C9 C8 115.8(8) . . ?
N3 C9 H9A 108.3 . . ?
N3 C9 H9B 108.3 . . ?
C8 C9 H9A 108.3 . . ?
C8 C9 H9B 108.3 . . ?
H9A C9 H9B 107.4 . . ?
N4 C15 H15 119.0 . . ?
N4 C15 C14 122.1(9) . . ?
C14 C15 H15 119.0 . . ?
C15 C14 H14 120.6 . . ?
C13 C14 C15 118.8(9) . . ?
C13 C14 H14 120.6 . . ?
C14 C13 H13 120.4 . . ?
C14 C13 C12 119.1(9) . . ?
C12 C13 H13 120.4 . . ?
C13 C12 H12 120.2 . . ?
C13 C12 C11 119.7(9) . . ?
C11 C12 H12 120.2 . . ?
N4 C11 C12 121.2(9) . . ?
N4 C11 C10 114.5(8) . . ?
C12 C11 C10 124.3(9) . . ?
O10 C10 N3 127.1(8) . . ?
O10 C10 C11 118.8(8) . . ?
N3 C10 C11 114.1(8) . . ?
O5 C27 C26 116.2(9) . . ?
O5 C27 C28 124.5(8) . . ?
C28 C27 C26 119.3(9) . . ?
C27 C26 H26A 109.5 . . ?
C27 C26 H26B 109.5 . . ?
C27 C26 H26C 109.5 . . ?
H26A C26 H26B 109.5 . . ?
H26A C26 H26C 109.5 . . ?
H26B C26 H26C 109.5 . . ?
C27 C28 H28 117.2 . . ?
C29 C28 C27 125.7(9) . . ?
C29 C28 H28 117.2 . . ?
O6 C29 C28 127.9(9) . . ?
O6 C29 C30 112.9(9) . . ?
C28 C29 C30 119.2(9) . . ?
C29 C30 H30A 109.5 . . ?
C29 C30 H30B 109.5 . . ?
C29 C30 H30C 109.5 . . ?
H30A C30 H30B 109.5 . . ?
H30A C30 H30C 109.5 . . ?
H30B C30 H30C 109.5 . . ?
O8 C34 C33 125.0(9) . . ?
O8 C34 C35 115.6(8) . . ?
C33 C34 C35 119.4(9) . . ?
C34 C33 H33 115.8 . . ?
C32 C33 C34 128.4(9) . . ?
C32 C33 H33 115.8 . . ?
O7 C32 C33 125.8(8) . . ?
O7 C32 C31 114.6(8) . . ?
C33 C32 C31 119.6(9) . . ?
C32 C31 H31A 109.5 . . ?
C32 C31 H31B 109.5 . . ?
C32 C31 H31C 109.5 . . ?
H31A C31 H31B 109.5 . . ?
H31A C31 H31C 109.5 . . ?
H31B C31 H31C 109.5 . . ?
C34 C35 H35A 109.5 . . ?
C34 C35 H35B 109.5 . . ?
C34 C35 H35C 109.5 . . ?
H35A C35 H35B 109.5 . . ?
H35A C35 H35C 109.5 . . ?
H35B C35 H35C 109.5 . . ?
O3 C22 C21 114.4(9) . . ?
O3 C22 C23 125.2(9) . . ?
C23 C22 C21 120.2(9) . . ?
C22 C21 H21A 109.5 . . ?
C22 C21 H21B 109.5 . . ?
C22 C21 H21C 109.5 . . ?
H21A C21 H21B 109.5 . . ?
H21A C21 H21C 109.5 . . ?
H21B C21 H21C 109.5 . . ?
C22 C23 H23 116.4 . . ?
C22 C23 C24 127.2(9) . . ?
C24 C23 H23 116.4 . . ?
O4 C24 C23 123.5(9) . . ?
O4 C24 C25 115.1(9) . . ?
C23 C24 C25 121.4(10) . . ?
C24 C25 H25A 109.5 . . ?
C24 C25 H25B 109.5 . . ?
C24 C25 H25C 109.5 . . ?
H25A C25 H25B 109.5 . . ?
H25A C25 H25C 109.5 . . ?
H25B C25 H25C 109.5 . . ?
O2 C19 C18 128.4(9) . . ?
O2 C19 C20 114.6(8) . . ?
C18 C19 C20 117.0(8) . . ?
C19 C18 H18 116.9 . . ?
C19 C18 C17 126.2(9) . . ?
C17 C18 H18 116.9 . . ?
O1 C17 C18 124.5(9) . . ?
O1 C17 C16 117.1(9) . . ?
C18 C17 C16 118.4(9) . . ?
C17 C16 H16A 109.5 . . ?
C17 C16 H16B 109.5 . . ?
C17 C16 H16C 109.5 . . ?
H16A C16 H16B 109.5 . . ?
H16A C16 H16C 109.5 . . ?
H16B C16 H16C 109.5 . . ?
C19 C20 H20A 109.5 . . ?
C19 C20 H20B 109.5 . . ?
C19 C20 H20C 109.5 . . ?
H20A C20 H20B 109.5 . . ?
H20A C20 H20C 109.5 . . ?
H20B C20 H20C 109.5 . . ?

loop_
_geom_bond_atom_site_label_1
_geom_bond_atom_site_label_2
_geom_bond_distance
_geom_bond_site_symmetry_2
_geom_bond_publ_flag
Ru1 O3 2.017(6) . ?
Ru1 O4 2.030(6) . ?
Ru1 O2 2.016(6) . ?
Ru1 O1 2.037(6) . ?
Ru1 N1 2.029(8) . ?
Ru1 N2 2.006(7) . ?
Ru2 O5 2.031(6) . ?
Ru2 O6 2.020(6) . ?
Ru2 O8 2.048(6) . ?
Ru2 O7 1.996(6) . ?
Ru2 N3 2.018(8) . ?
Ru2 N4 2.020(8) . ?
O9 C6 1.248(10) . ?
O10 C10 1.262(10) . ?
O5 C27 1.276(11) . ?
O6 C29 1.276(11) . ?
O8 C34 1.277(11) . ?
O7 C32 1.300(11) . ?
O3 C22 1.291(11) . ?
O4 C24 1.287(12) . ?
O2 C19 1.264(11) . ?
O1 C17 1.245(11) . ?
N1 C5 1.370(11) . ?
N1 C1 1.349(11) . ?
N2 C6 1.327(11) . ?
N2 C7 1.508(11) . ?
N3 C9 1.466(11) . ?
N3 C10 1.340(11) . ?
N4 C15 1.334(12) . ?
N4 C11 1.349(12) . ?
C5 C4 1.372(12) . ?
C5 C6 1.515(12) . ?
C4 H4 0.9500 . ?
C4 C3 1.393(13) . ?
C3 H3 0.9500 . ?
C3 C2 1.366(13) . ?
C2 H2 0.9500 . ?
C2 C1 1.374(12) . ?
C1 H1 0.9500 . ?
C7 H7A 0.9900 . ?
C7 H7B 0.9900 . ?
C7 C8 1.514(12) . ?
C8 H8A 0.9900 . ?
C8 H8B 0.9900 . ?
C8 C9 1.527(12) . ?
C9 H9A 0.9900 . ?
C9 H9B 0.9900 . ?
C15 H15 0.9500 . ?
C15 C14 1.390(13) . ?
C14 H14 0.9500 . ?
C14 C13 1.372(13) . ?
C13 H13 0.9500 . ?
C13 C12 1.376(13) . ?
C12 H12 0.9500 . ?
C12 C11 1.381(13) . ?
C11 C10 1.508(12) . ?
C27 C26 1.488(13) . ?
C27 C28 1.403(13) . ?
C26 H26A 0.9800 . ?
C26 H26B 0.9800 . ?
C26 H26C 0.9800 . ?
C28 H28 0.9500 . ?
C28 C29 1.369(13) . ?
C29 C30 1.536(13) . ?
C30 H30A 0.9800 . ?
C30 H30B 0.9800 . ?
C30 H30C 0.9800 . ?
C34 C33 1.401(13) . ?
C34 C35 1.498(13) . ?
C33 H33 0.9500 . ?
C33 C32 1.395(13) . ?
C32 C31 1.494(12) . ?
C31 H31A 0.9800 . ?
C31 H31B 0.9800 . ?
C31 H31C 0.9800 . ?
C35 H35A 0.9800 . ?
C35 H35B 0.9800 . ?
C35 H35C 0.9800 . ?
C22 C21 1.477(13) . ?
C22 C23 1.385(14) . ?
C21 H21A 0.9800 . ?
C21 H21B 0.9800 . ?
C21 H21C 0.9800 . ?
C23 H23 0.9500 . ?
C23 C24 1.414(13) . ?
C24 C25 1.497(13) . ?
C25 H25A 0.9800 . ?
C25 H25B 0.9800 . ?
C25 H25C 0.9800 . ?
C19 C18 1.401(13) . ?
C19 C20 1.521(12) . ?
C18 H18 0.9500 . ?
C18 C17 1.439(13) . ?
C17 C16 1.496(13) . ?
C16 H16A 0.9800 . ?
C16 H16B 0.9800 . ?
C16 H16C 0.9800 . ?
C20 H20A 0.9800 . ?
C20 H20B 0.9800 . ?
C20 H20C 0.9800 . ?

loop_
_geom_torsion_atom_site_label_1
_geom_torsion_atom_site_label_2
_geom_torsion_atom_site_label_3
_geom_torsion_atom_site_label_4
_geom_torsion
_geom_torsion_site_symmetry_1
_geom_torsion_site_symmetry_2
_geom_torsion_site_symmetry_3
_geom_torsion_site_symmetry_4
_geom_torsion_publ_flag
Ru1 O3 C22 C21 169.3(6) . . . . ?
Ru1 O3 C22 C23 -15.1(14) . . . . ?
Ru1 O4 C24 C23 18.4(13) . . . . ?
Ru1 O4 C24 C25 -163.8(7) . . . . ?
Ru1 O2 C19 C18 -13.4(13) . . . . ?
Ru1 O2 C19 C20 168.4(6) . . . . ?
Ru1 O1 C17 C18 10.2(13) . . . . ?
Ru1 O1 C17 C16 -172.0(6) . . . . ?
Ru1 N1 C5 C4 179.2(7) . . . . ?
Ru1 N1 C5 C6 -2.0(9) . . . . ?
Ru1 N1 C1 C2 179.4(6) . . . . ?
Ru1 N2 C6 O9 -178.7(7) . . . . ?
Ru1 N2 C6 C5 6.1(9) . . . . ?
Ru1 N2 C7 C8 82.3(9) . . . . ?
Ru2 O5 C27 C26 -174.3(6) . . . . ?
Ru2 O5 C27 C28 4.4(13) . . . . ?
Ru2 O6 C29 C28 4.2(13) . . . . ?
Ru2 O6 C29 C30 -176.2(6) . . . . ?
Ru2 O8 C34 C33 -0.3(12) . . . . ?
Ru2 O8 C34 C35 -179.6(6) . . . . ?
Ru2 O7 C32 C33 6.1(12) . . . . ?
Ru2 O7 C32 C31 -175.4(6) . . . . ?
Ru2 N3 C9 C8 70.2(10) . . . . ?
Ru2 N3 C10 O10 -179.6(7) . . . . ?
Ru2 N3 C10 C11 3.1(9) . . . . ?
Ru2 N4 C15 C14 178.5(7) . . . . ?
Ru2 N4 C11 C12 -178.8(7) . . . . ?
Ru2 N4 C11 C10 -1.2(10) . . . . ?
O5 C27 C28 C29 -7.9(15) . . . . ?
O8 C34 C33 C32 1.1(16) . . . . ?
O3 C22 C23 C24 -2.6(17) . . . . ?
O2 C19 C18 C17 -0.8(17) . . . . ?
N1 C5 C4 C3 2.8(13) . . . . ?
N1 C5 C6 O9 -178.3(7) . . . . ?
N1 C5 C6 N2 -2.5(10) . . . . ?
N2 C7 C8 C9 148.4(8) . . . . ?
N4 C15 C14 C13 -1.4(14) . . . . ?
N4 C11 C10 O10 -178.8(8) . . . . ?
N4 C11 C10 N3 -1.3(11) . . . . ?
C5 N1 C1 C2 -1.3(12) . . . . ?
C5 C4 C3 C2 -4.1(13) . . . . ?
C4 C5 C6 O9 0.5(12) . . . . ?
C4 C5 C6 N2 176.2(8) . . . . ?
C4 C3 C2 C1 2.7(13) . . . . ?
C3 C2 C1 N1 0.0(13) . . . . ?
C1 N1 C5 C4 -0.2(12) . . . . ?
C1 N1 C5 C6 178.6(7) . . . . ?
C6 N2 C7 C8 -98.0(9) . . . . ?
C6 C5 C4 C3 -175.8(8) . . . . ?
C7 N2 C6 O9 1.6(13) . . . . ?
C7 N2 C6 C5 -173.7(7) . . . . ?
C7 C8 C9 N3 54.6(11) . . . . ?
C9 N3 C10 O10 3.3(13) . . . . ?
C9 N3 C10 C11 -174.0(7) . . . . ?
C15 N4 C11 C12 -2.1(13) . . . . ?
C15 N4 C11 C10 175.5(7) . . . . ?
C15 C14 C13 C12 0.5(14) . . . . ?
C14 C13 C12 C11 -0.5(14) . . . . ?
C13 C12 C11 N4 1.3(14) . . . . ?
C13 C12 C11 C10 -176.1(8) . . . . ?
C12 C11 C10 O10 -1.3(13) . . . . ?
C12 C11 C10 N3 176.3(8) . . . . ?
C11 N4 C15 C14 2.1(13) . . . . ?
C10 N3 C9 C8 -112.9(9) . . . . ?
C27 C28 C29 O6 3.2(16) . . . . ?
C27 C28 C29 C30 -176.3(9) . . . . ?
C26 C27 C28 C29 170.7(9) . . . . ?
C34 C33 C32 O7 -4.4(16) . . . . ?
C34 C33 C32 C31 177.1(9) . . . . ?
C35 C34 C33 C32 -179.6(9) . . . . ?
C22 C23 C24 O4 0.8(17) . . . . ?
C22 C23 C24 C25 -176.9(10) . . . . ?
C21 C22 C23 C24 172.8(10) . . . . ?
C19 C18 C17 O1 2.8(16) . . . . ?
C19 C18 C17 C16 -174.9(9) . . . . ?
C20 C19 C18 C17 177.4(9) . . . . ?

loop_
_smtbx_masks_void_nr
_smtbx_masks_void_average_x
_smtbx_masks_void_average_y
_smtbx_masks_void_average_z
_smtbx_masks_void_volume
_smtbx_masks_void_count_electrons
_smtbx_masks_void_content
1 0.063 0.061 0.060 14.3 0.0 ?
2 0.000 -0.352 0.500 181.5 36.7 '1.8 water'
3 -0.063 -0.061 0.940 14.3 0.0 ?
